data_7245889
loop_
_publ_author_name
'Bondarenko, Mikhail A.'
'Abramov, Pavel A.'
'Korolkov, Ilya V.'
'Bogomyakov, Artem S.'
'Sokolov, Maxim N.'
'Adonin, Sergey A.'

_publ_section_title
;
 Cu(ii) 3,5-diiodosalicylate complexes: precursor-dependent formation of
 mono-, di-, tri- and tetranuclear compounds and 1D coordination polymers
;
_journal_issue 1
_journal_name_full CrystEngComm
_journal_page_first 130
_journal_page_last 136
_journal_paper_doi 10.1039/D2CE01393B
_journal_volume 25
_journal_year 2023
_chemical_formula_sum 'C21 H21 Cl Cu I2 N2 O3'
_chemical_formula_weight 702.19
_space_group_crystal_system triclinic
_space_group_IT_number 2
_space_group_name_Hall '-P 1'
_space_group_name_H-M_alt 'P -1'
_atom_sites_solution_hydrogens geom
_atom_sites_solution_primary direct
_atom_sites_solution_secondary difmap
_audit_creation_method SHELXL-2017/1
_audit_update_record
;
2022-08-04 deposited with the CCDC.	2022-11-22 downloaded from the CCDC.
;
_cell_angle_alpha 73.151(3)
_cell_angle_beta 71.895(3)
_cell_angle_gamma 89.946(3)
_cell_formula_units_Z 2
_cell_length_a 9.3176(3)
_cell_length_b 11.6974(4)
_cell_length_c 11.8686(4)
_cell_measurement_reflns_used 3926
_cell_measurement_temperature 142(2)
_cell_measurement_theta_max 28.5260
_cell_measurement_theta_min 3.3980
_cell_volume 1171.09(7)
_computing_cell_refinement 'CrysAlisPro 1.171.38.41 (Rigaku OD, 2015)'
_computing_data_collection 'CrysAlisPro 1.171.38.41 (Rigaku OD, 2015)'
_computing_data_reduction 'CrysAlisPro 1.171.38.41 (Rigaku OD, 2015)'
_computing_molecular_graphics 'ShelXle (H\"ubschle, 2011)'
_computing_publication_material 'CIFTAB-2014 (Sheldrick, 2014)'
_computing_structure_refinement 'SHELXL-2014 (Sheldrick, 2014)'
_computing_structure_solution 'SHELXS-2014 (Sheldrick, 2014)'
_diffrn_ambient_temperature 142(2)
_diffrn_detector 'CCD plate'
_diffrn_detector_area_resol_mean 10.6168
_diffrn_detector_type AtlasS2
_diffrn_measured_fraction_theta_full 1.000
_diffrn_measured_fraction_theta_max 0.830
_diffrn_measurement_device 'four-circle diffractometer'
_diffrn_measurement_device_type 'New Xcalibur, AtlasS2'
_diffrn_measurement_method '\w scans'
_diffrn_radiation_monochromator graphite
_diffrn_radiation_probe x-ray
_diffrn_radiation_source 'fine-focus sealed tube'
_diffrn_radiation_type MoK\a
_diffrn_radiation_wavelength 0.71073
_diffrn_reflns_av_R_equivalents 0.0337
_diffrn_reflns_av_unetI/netI 0.0552
_diffrn_reflns_Laue_measured_fraction_full 1.000
_diffrn_reflns_Laue_measured_fraction_max 0.830
_diffrn_reflns_limit_h_max 10
_diffrn_reflns_limit_h_min -11
_diffrn_reflns_limit_k_max 15
_diffrn_reflns_limit_k_min -11
_diffrn_reflns_limit_l_max 14
_diffrn_reflns_limit_l_min -14
_diffrn_reflns_number 10249
_diffrn_reflns_point_group_measured_fraction_full 1.000
_diffrn_reflns_point_group_measured_fraction_max 0.830
_diffrn_reflns_theta_full 25.500
_diffrn_reflns_theta_max 29.031
_diffrn_reflns_theta_min 1.895
_diffrn_source 'sealed X-ray tube'
_exptl_absorpt_coefficient_mu 3.708
_exptl_absorpt_correction_T_max 1.00000
_exptl_absorpt_correction_T_min 0.84318
_exptl_absorpt_correction_type multi-scan
_exptl_absorpt_process_details
;
CrysAlisPro 1.171.38.41 (Rigaku Oxford Diffraction, 2015)
Empirical absorption correction using spherical harmonics,
implemented in SCALE3 ABSPACK scaling algorithm.
;
_exptl_crystal_colour blue
_exptl_crystal_density_diffrn 1.991
_exptl_crystal_description prism
_exptl_crystal_F_000 674
_exptl_crystal_size_max 0.400
_exptl_crystal_size_mid 0.200
_exptl_crystal_size_min 0.200
_refine_diff_density_max 1.049
_refine_diff_density_min -1.148
_refine_diff_density_rms 0.128
_refine_ls_extinction_method none
_refine_ls_goodness_of_fit_ref 1.009
_refine_ls_hydrogen_treatment constr
_refine_ls_matrix_type full
_refine_ls_number_parameters 272
_refine_ls_number_reflns 5184
_refine_ls_number_restraints 0
_refine_ls_restrained_S_all 1.009
_refine_ls_R_factor_all 0.0465
_refine_ls_R_factor_gt 0.0348
_refine_ls_shift/su_max 0.000
_refine_ls_shift/su_mean 0.000
_refine_ls_structure_factor_coef Fsqd
_refine_ls_weighting_details 'w=1/[\s^2^(Fo^2^)+(0.0244P)^2^] where P=(Fo^2^+2Fc^2^)/3'
_refine_ls_weighting_scheme calc
_refine_ls_wR_factor_gt 0.0672
_refine_ls_wR_factor_ref 0.0723
_reflns_Friedel_coverage 0.000
_reflns_number_gt 4267
_reflns_number_total 5184
_reflns_threshold_expression >2\s(I)
_cod_data_source_file d2ce01393b2.cif
_cod_data_source_block BM358_a
_cod_depositor_comments 'Adding full bibliography for 7245877--7245890.cif.'
_cod_database_code 7245889
_shelx_shelxl_version_number 2017/1
_shelx_space_group_comment
;
The symmetry employed for this shelxl refinement is uniquely defined
by the following loop, which should always be used as a source of
symmetry information in preference to the above space-group names.
They are only intended as comments.
;
_shelx_estimated_absorpt_t_min 0.319
_shelx_estimated_absorpt_t_max 0.524

loop_
_space_group_symop_operation_xyz
'x, y, z'
'-x, -y, -z'

loop_
_atom_site_label
_atom_site_type_symbol
_atom_site_fract_x
_atom_site_fract_y
_atom_site_fract_z
_atom_site_U_iso_or_equiv
_atom_site_adp_type
_atom_site_occupancy
_atom_site_site_symmetry_order
_atom_site_calc_flag
_atom_site_refinement_flags_posn
_atom_site_refinement_flags_adp
_atom_site_refinement_flags_occupancy
_atom_site_disorder_assembly
_atom_site_disorder_group
C1 C 0.1770(4) -0.0142(3) 0.6196(3) 0.0208(8) Uani 1 1 d . . . . .
C2 C 0.0250(4) -0.0229(3) 0.6924(3) 0.0222(8) Uani 1 1 d . . . . .
H2 H -0.015280 -0.087160 0.767357 0.027 Uiso 1 1 calc R U . . .
C3 C -0.0653(4) 0.0621(3) 0.6547(3) 0.0207(8) Uani 1 1 d . . . . .
C4 C -0.0090(4) 0.1583(3) 0.5462(3) 0.0195(8) Uani 1 1 d . . . . .
C5 C 0.1422(4) 0.1643(3) 0.4716(3) 0.0181(8) Uani 1 1 d . . . . .
C6 C 0.2338(4) 0.0773(3) 0.5085(3) 0.0187(8) Uani 1 1 d . . . . .
H6 H 0.335897 0.080724 0.457348 0.022 Uiso 1 1 calc R U . . .
C7 C 0.2047(4) 0.2668(3) 0.3533(3) 0.0223(8) Uani 1 1 d . . . . .
C8 C 0.5937(4) 0.4754(3) 0.2489(3) 0.0236(9) Uani 1 1 d . . . . .
H8 H 0.646642 0.417297 0.214915 0.028 Uiso 1 1 calc R U . . .
C9 C 0.6589(4) 0.5304(3) 0.3142(3) 0.0248(9) Uani 1 1 d . . . . .
C10 C 0.8091(4) 0.4986(4) 0.3266(4) 0.0332(10) Uani 1 1 d . . . . .
H10A H 0.881885 0.570361 0.287707 0.050 Uiso 1 1 calc R U . . .
H10B H 0.845047 0.437656 0.285300 0.050 Uiso 1 1 calc R U . . .
H10C H 0.799153 0.466752 0.414956 0.050 Uiso 1 1 calc R U . . .
C11 C 0.6404(5) 0.6789(4) 0.4353(4) 0.0360(11) Uani 1 1 d . . . . .
H11A H 0.567774 0.732703 0.465384 0.054 Uiso 1 1 calc R U . . .
H11B H 0.736338 0.725883 0.379730 0.054 Uiso 1 1 calc R U . . .
H11C H 0.658111 0.620035 0.506170 0.054 Uiso 1 1 calc R U . . .
C12 C 0.5770(5) 0.6144(3) 0.3650(3) 0.0253(9) Uani 1 1 d . . . . .
C13 C 0.4385(5) 0.6371(3) 0.3507(3) 0.0267(9) Uani 1 1 d . . . . .
H13 H 0.380315 0.691896 0.386799 0.032 Uiso 1 1 calc R U . . .
C14 C 0.3839(5) 0.5799(3) 0.2832(3) 0.0266(9) Uani 1 1 d . . . . .
H14 H 0.288480 0.597491 0.272585 0.032 Uiso 1 1 calc R U . . .
C15 C 0.1170(4) 0.3710(3) 0.0652(3) 0.0241(8) Uani 1 1 d . . . . .
H15 H 0.077415 0.429476 0.104644 0.029 Uiso 1 1 calc R U . . .
C16 C 0.0283(4) 0.3204(3) 0.0145(3) 0.0288(9) Uani 1 1 d . . . . .
H16 H -0.070580 0.344105 0.019950 0.035 Uiso 1 1 calc R U . . .
C17 C 0.0830(4) 0.2358(3) -0.0438(3) 0.0270(9) Uani 1 1 d . . . . .
C18 C -0.0140(5) 0.1829(4) -0.1011(4) 0.0433(12) Uani 1 1 d . . . . .
H18A H -0.118047 0.204158 -0.072727 0.065 Uiso 1 1 calc R U . . .
H18B H -0.014100 0.095374 -0.075725 0.065 Uiso 1 1 calc R U . . .
H18C H 0.027376 0.214939 -0.192024 0.065 Uiso 1 1 calc R U . . .
C19 C 0.2971(5) 0.1103(4) -0.1081(4) 0.0359(11) Uani 1 1 d . . . . .
H19A H 0.226772 0.037241 -0.074524 0.054 Uiso 1 1 calc R U . . .
H19B H 0.391793 0.091720 -0.090128 0.054 Uiso 1 1 calc R U . . .
H19C H 0.318673 0.141554 -0.198293 0.054 Uiso 1 1 calc R U . . .
C20 C 0.2274(4) 0.2021(3) -0.0492(3) 0.0258(9) Uani 1 1 d . . . . .
C21 C 0.3094(4) 0.2578(3) 0.0052(3) 0.0243(9) Uani 1 1 d . . . . .
H21 H 0.408100 0.235230 0.002402 0.029 Uiso 1 1 calc R U . . .
N1 N 0.4604(3) 0.5010(3) 0.2324(2) 0.0206(7) Uani 1 1 d . . . . .
N2 N 0.2564(3) 0.3405(3) 0.0606(3) 0.0213(7) Uani 1 1 d . . . . .
O1 O 0.3382(3) 0.2659(2) 0.2826(2) 0.0215(6) Uani 1 1 d . . . . .
O2 O 0.1226(3) 0.3501(2) 0.3308(2) 0.0280(6) Uani 1 1 d . . . . .
O3 O -0.1004(3) 0.2429(2) 0.5164(2) 0.0284(6) Uani 1 1 d . . . . .
H3 H -0.050329 0.298386 0.452891 0.043 Uiso 1 1 calc R U . . .
Cu1 Cu 0.37256(5) 0.41925(4) 0.13940(4) 0.01943(11) Uani 1 1 d . . . . .
I1 I 0.32051(3) -0.13645(2) 0.68293(2) 0.03353(9) Uani 1 1 d . . . . .
I2 I -0.29424(3) 0.04938(2) 0.76108(2) 0.03001(9) Uani 1 1 d . . . . .
Cl1 Cl 0.35898(10) 0.60749(8) 0.00657(8) 0.0216(2) Uani 1 1 d . . . . .

loop_
_atom_site_aniso_label
_atom_site_aniso_U_11
_atom_site_aniso_U_22
_atom_site_aniso_U_33
_atom_site_aniso_U_23
_atom_site_aniso_U_13
_atom_site_aniso_U_12
C1 0.021(2) 0.0184(18) 0.0251(19) -0.0059(16) -0.0107(15) 0.0044(16)
C2 0.026(2) 0.0184(18) 0.0192(18) -0.0039(15) -0.0050(15) -0.0006(17)
C3 0.0150(18) 0.0227(19) 0.0208(18) -0.0076(16) -0.0001(14) -0.0012(16)
C4 0.021(2) 0.0179(18) 0.0195(18) -0.0059(15) -0.0055(15) 0.0028(16)
C5 0.0175(19) 0.0190(18) 0.0177(17) -0.0067(15) -0.0044(14) 0.0012(15)
C6 0.0181(19) 0.0210(18) 0.0177(17) -0.0079(15) -0.0048(14) 0.0000(16)
C7 0.025(2) 0.024(2) 0.0186(18) -0.0076(16) -0.0067(16) 0.0006(17)
C8 0.030(2) 0.0195(19) 0.0180(18) -0.0002(15) -0.0085(16) -0.0016(17)
C9 0.027(2) 0.025(2) 0.0160(18) 0.0036(16) -0.0061(15) -0.0046(18)
C10 0.032(2) 0.039(2) 0.027(2) -0.0043(19) -0.0134(18) 0.001(2)
C11 0.050(3) 0.030(2) 0.026(2) -0.0075(18) -0.0110(19) -0.005(2)
C12 0.036(2) 0.0180(19) 0.0167(18) 0.0001(15) -0.0061(16) -0.0050(18)
C13 0.037(2) 0.021(2) 0.0191(19) -0.0056(16) -0.0061(17) 0.0072(18)
C14 0.031(2) 0.026(2) 0.0181(19) -0.0020(16) -0.0057(16) 0.0064(18)
C15 0.021(2) 0.0218(19) 0.026(2) -0.0028(16) -0.0065(16) 0.0020(17)
C16 0.023(2) 0.032(2) 0.026(2) 0.0003(18) -0.0085(16) -0.0022(18)
C17 0.029(2) 0.026(2) 0.0184(19) 0.0025(16) -0.0058(16) -0.0073(18)
C18 0.044(3) 0.039(3) 0.051(3) -0.012(2) -0.023(2) -0.012(2)
C19 0.034(2) 0.033(2) 0.036(2) -0.010(2) -0.0052(19) -0.004(2)
C20 0.031(2) 0.0171(18) 0.0210(19) -0.0013(15) -0.0007(16) -0.0086(18)
C21 0.025(2) 0.0205(19) 0.0189(18) 0.0024(15) -0.0029(15) -0.0051(17)
N1 0.0255(17) 0.0189(16) 0.0142(15) -0.0009(13) -0.0060(13) -0.0006(14)
N2 0.0222(17) 0.0188(16) 0.0180(15) -0.0008(13) -0.0042(13) -0.0007(14)
O1 0.0231(14) 0.0207(13) 0.0163(12) -0.0009(10) -0.0046(10) -0.0016(11)
O2 0.0296(15) 0.0267(15) 0.0212(13) -0.0008(12) -0.0054(11) 0.0072(13)
O3 0.0233(14) 0.0256(15) 0.0267(15) 0.0020(12) -0.0040(11) 0.0062(12)
Cu1 0.0216(2) 0.0194(2) 0.0152(2) -0.00210(18) -0.00613(18) -0.00142(19)
I1 0.02573(16) 0.02739(15) 0.03734(16) 0.00288(12) -0.00808(12) 0.00715(12)
I2 0.02049(15) 0.02900(15) 0.02875(15) -0.00123(11) 0.00127(11) 0.00286(11)
Cl1 0.0221(5) 0.0210(4) 0.0192(4) -0.0022(4) -0.0068(3) 0.0024(4)

loop_
_atom_type_symbol
_atom_type_description
_atom_type_scat_dispersion_real
_atom_type_scat_dispersion_imag
_atom_type_scat_source
C C 0.0033 0.0016 'International Tables Vol C Tables 4.2.6.8 and 6.1.1.4'
H H 0.0000 0.0000 'International Tables Vol C Tables 4.2.6.8 and 6.1.1.4'
N N 0.0061 0.0033 'International Tables Vol C Tables 4.2.6.8 and 6.1.1.4'
O O 0.0106 0.0060 'International Tables Vol C Tables 4.2.6.8 and 6.1.1.4'
Cu Cu 0.3201 1.2651 'International Tables Vol C Tables 4.2.6.8 and 6.1.1.4'
I I -0.4742 1.8119 'International Tables Vol C Tables 4.2.6.8 and 6.1.1.4'
Cl Cl 0.1484 0.1585 'International Tables Vol C Tables 4.2.6.8 and 6.1.1.4'

loop_
_geom_angle_atom_site_label_1
_geom_angle_atom_site_label_2
_geom_angle_atom_site_label_3
_geom_angle
_geom_angle_site_symmetry_1
_geom_angle_site_symmetry_3
_geom_angle_publ_flag
C6 C1 C2 120.1(3) . . ?
C6 C1 I1 120.2(3) . . ?
C2 C1 I1 119.7(3) . . ?
C3 C2 C1 119.3(3) . . ?
C3 C2 H2 120.3 . . ?
C1 C2 H2 120.3 . . ?
C2 C3 C4 121.7(3) . . ?
C2 C3 I2 119.9(2) . . ?
C4 C3 I2 118.4(3) . . ?
O3 C4 C3 119.4(3) . . ?
O3 C4 C5 121.9(3) . . ?
C3 C4 C5 118.7(4) . . ?
C6 C5 C4 119.9(3) . . ?
C6 C5 C7 120.6(3) . . ?
C4 C5 C7 119.5(3) . . ?
C1 C6 C5 120.3(3) . . ?
C1 C6 H6 119.9 . . ?
C5 C6 H6 119.9 . . ?
O2 C7 O1 123.3(3) . . ?
O2 C7 C5 118.2(3) . . ?
O1 C7 C5 118.5(4) . . ?
N1 C8 C9 123.0(4) . . ?
N1 C8 H8 118.5 . . ?
C9 C8 H8 118.5 . . ?
C8 C9 C12 117.2(4) . . ?
C8 C9 C10 119.7(4) . . ?
C12 C9 C10 123.1(3) . . ?
C9 C10 H10A 109.5 . . ?
C9 C10 H10B 109.5 . . ?
H10A C10 H10B 109.5 . . ?
C9 C10 H10C 109.5 . . ?
H10A C10 H10C 109.5 . . ?
H10B C10 H10C 109.5 . . ?
C12 C11 H11A 109.5 . . ?
C12 C11 H11B 109.5 . . ?
H11A C11 H11B 109.5 . . ?
C12 C11 H11C 109.5 . . ?
H11A C11 H11C 109.5 . . ?
H11B C11 H11C 109.5 . . ?
C13 C12 C9 119.3(3) . . ?
C13 C12 C11 120.3(4) . . ?
C9 C12 C11 120.5(4) . . ?
C12 C13 C14 119.6(4) . . ?
C12 C13 H13 120.2 . . ?
C14 C13 H13 120.2 . . ?
N1 C14 C13 122.3(4) . . ?
N1 C14 H14 118.8 . . ?
C13 C14 H14 118.8 . . ?
N2 C15 C16 122.4(4) . . ?
N2 C15 H15 118.8 . . ?
C16 C15 H15 118.8 . . ?
C17 C16 C15 120.1(4) . . ?
C17 C16 H16 120.0 . . ?
C15 C16 H16 120.0 . . ?
C16 C17 C20 118.6(3) . . ?
C16 C17 C18 119.6(4) . . ?
C20 C17 C18 121.7(4) . . ?
C17 C18 H18A 109.5 . . ?
C17 C18 H18B 109.5 . . ?
H18A C18 H18B 109.5 . . ?
C17 C18 H18C 109.5 . . ?
H18A C18 H18C 109.5 . . ?
H18B C18 H18C 109.5 . . ?
C20 C19 H19A 109.5 . . ?
C20 C19 H19B 109.5 . . ?
H19A C19 H19B 109.5 . . ?
C20 C19 H19C 109.5 . . ?
H19A C19 H19C 109.5 . . ?
H19B C19 H19C 109.5 . . ?
C17 C20 C21 117.4(4) . . ?
C17 C20 C19 123.3(3) . . ?
C21 C20 C19 119.3(4) . . ?
N2 C21 C20 123.7(4) . . ?
N2 C21 H21 118.1 . . ?
C20 C21 H21 118.1 . . ?
C14 N1 C8 118.6(3) . . ?
C14 N1 Cu1 120.1(3) . . ?
C8 N1 Cu1 121.3(3) . . ?
C21 N2 C15 117.8(3) . . ?
C21 N2 Cu1 123.8(3) . . ?
C15 N2 Cu1 118.5(3) . . ?
C7 O1 Cu1 104.3(2) . . ?
C4 O3 H3 109.5 . . ?
N1 Cu1 N2 172.16(13) . . ?
N1 Cu1 O1 88.35(10) . . ?
N2 Cu1 O1 90.48(10) . . ?
N1 Cu1 Cl1 88.95(9) . . ?
N2 Cu1 Cl1 90.33(9) . . ?
O1 Cu1 Cl1 166.06(8) . . ?
N1 Cu1 Cl1 93.52(9) . 2_665 ?
N2 Cu1 Cl1 94.31(9) . 2_665 ?
O1 Cu1 Cl1 100.20(8) . 2_665 ?
Cl1 Cu1 Cl1 93.61(3) . 2_665 ?
Cu1 Cl1 Cu1 86.39(3) . 2_665 ?

loop_
_geom_bond_atom_site_label_1
_geom_bond_atom_site_label_2
_geom_bond_distance
_geom_bond_site_symmetry_2
_geom_bond_publ_flag
C1 C6 1.383(5) . ?
C1 C2 1.397(5) . ?
C1 I1 2.097(4) . ?
C2 C3 1.368(5) . ?
C2 H2 0.9500 . ?
C3 C4 1.393(5) . ?
C3 I2 2.094(3) . ?
C4 O3 1.346(4) . ?
C4 C5 1.401(5) . ?
C5 C6 1.389(5) . ?
C5 C7 1.505(5) . ?
C6 H6 0.9500 . ?
C7 O2 1.257(5) . ?
C7 O1 1.268(4) . ?
C8 N1 1.337(5) . ?
C8 C9 1.402(5) . ?
C8 H8 0.9500 . ?
C9 C12 1.403(5) . ?
C9 C10 1.488(6) . ?
C10 H10A 0.9800 . ?
C10 H10B 0.9800 . ?
C10 H10C 0.9800 . ?
C11 C12 1.512(5) . ?
C11 H11A 0.9800 . ?
C11 H11B 0.9800 . ?
C11 H11C 0.9800 . ?
C12 C13 1.369(5) . ?
C13 C14 1.383(5) . ?
C13 H13 0.9500 . ?
C14 N1 1.334(5) . ?
C14 H14 0.9500 . ?
C15 N2 1.335(5) . ?
C15 C16 1.382(5) . ?
C15 H15 0.9500 . ?
C16 C17 1.376(6) . ?
C16 H16 0.9500 . ?
C17 C20 1.390(6) . ?
C17 C18 1.513(5) . ?
C18 H18A 0.9800 . ?
C18 H18B 0.9800 . ?
C18 H18C 0.9800 . ?
C19 C20 1.488(5) . ?
C19 H19A 0.9800 . ?
C19 H19B 0.9800 . ?
C19 H19C 0.9800 . ?
C20 C21 1.406(5) . ?
C21 N2 1.334(5) . ?
C21 H21 0.9500 . ?
N1 Cu1 1.994(3) . ?
N2 Cu1 2.006(3) . ?
O1 Cu1 2.026(2) . ?
O3 H3 0.8400 . ?
Cu1 Cl1 2.3368(10) . ?
Cu1 Cl1 2.6411(10) 2_665 ?
